data_1574124
loop_
_publ_author_name
'Chang, Meng-Yang'
'Hsueh, Nai-Chen'

_publ_section_title
;
 One-pot synthesis of diaroyl benzothiepine-1,1-dioxides.
;
_journal_issue 15
_journal_name_full 'Organic &amp; biomolecular chemistry'
_journal_page_first 3572
_journal_page_last 3582
_journal_paper_doi 10.1039/d5ob00198f
_journal_volume 23
_journal_year 2025
_chemical_formula_moiety 'C25 H18 O5 S'
_chemical_formula_sum 'C25 H18 O5 S'
_chemical_formula_weight 430.45
_space_group_crystal_system monoclinic
_space_group_IT_number 14
_space_group_name_Hall '-P 2ybc'
_space_group_name_H-M_alt 'P 1 21/c 1'
_atom_sites_solution_hydrogens geom
_atom_sites_solution_primary dual
_audit_creation_date 2024-01-02
_audit_creation_method
;
Olex2 1.5
(compiled 2023.08.24 svn.re1ec1418 for OlexSys, GUI svn.r6817)
;
_audit_update_record
;
2024-11-08 deposited with the CCDC.	2025-03-10 downloaded from the CCDC.
;
_cell_angle_alpha 90
_cell_angle_beta 112.227(7)
_cell_angle_gamma 90
_cell_formula_units_Z 4
_cell_length_a 12.6189(7)
_cell_length_b 12.2607(5)
_cell_length_c 14.3744(8)
_cell_measurement_reflns_used 16763
_cell_measurement_temperature 130(2)
_cell_measurement_theta_max 26.4740
_cell_measurement_theta_min 1.7480
_cell_volume 2058.7(2)
_computing_cell_refinement 'CrysAlisPro 1.171.41.123a (Rigaku OD, 2022)'
_computing_data_collection 'CrysAlisPro 1.171.41.123a (Rigaku OD, 2022)'
_computing_data_reduction 'CrysAlisPro 1.171.41.123a (Rigaku OD, 2022)'
_computing_molecular_graphics 'Olex2 1.5 (Dolomanov et al., 2009)'
_computing_publication_material 'Olex2 1.5 (Dolomanov et al., 2009)'
_computing_structure_refinement 'SHELXL 2018/3 (Sheldrick, 2015)'
_computing_structure_solution 'SHELXT 2018/2 (Sheldrick, 2018)'
_diffrn_ambient_temperature 130(2)
_diffrn_detector 'Hybrid Pixel Array Detector'
_diffrn_detector_area_resol_mean 10.0000
_diffrn_measured_fraction_theta_full 0.997
_diffrn_measured_fraction_theta_max 0.963
_diffrn_measurement_details
;
List of Runs (angles in degrees, time in seconds):

  # Type    Start    End  Width  t~exp~   \w     \q     \k     \f   Frames
#--------------------------------------------------------------------------
  1  \w    -22.00 100.00   0.50   28.44    --   10.60  52.00 -53.00  244
  2  \w    -79.00  43.00   0.50   28.44    --   10.60 -52.00 161.00  244
  3  \w    -43.00  78.00   0.50   28.44    --  -10.90  52.00 -53.00  242
  4  \w    -15.00 100.00   0.50   28.44    --   10.60  77.00  30.00  230
  5  \w    -15.00 100.00   0.50   28.44    --   10.60  77.00   0.00  230
  6  \w    -17.00 100.00   0.50   28.44    --   10.60  82.00  60.00  234
  7  \w    -15.00 100.00   0.50   28.44    --   10.60  77.00 -30.00  230
  8  \w    -79.00  48.00   0.50   28.44    --   10.60 -37.00-180.00  254
  9  \w    -17.00 100.00   0.50   28.44    --   10.60  82.00  30.00  234
 10  \w    -15.00 100.00   0.50   28.44    --   10.60  77.00-180.00  230
 11  \w   -100.00  21.00   0.50   28.44    --  -10.90 -52.00 161.00  242
 12  \w    -41.00  16.00   0.50   28.44    --  -10.90  57.00  60.00  114
;
_diffrn_measurement_device 'four-circle diffractometer'
_diffrn_measurement_device_type 'XtaLAB Pro II AFC12 (RINC): Kappa single'
_diffrn_measurement_method '\w scans'
_diffrn_orient_matrix_type 'CrysAlisPro convention (1999,Acta A55,543-557)'
_diffrn_orient_matrix_UB_11 0.0212725000
_diffrn_orient_matrix_UB_12 -0.0520062000
_diffrn_orient_matrix_UB_13 0.0199672000
_diffrn_orient_matrix_UB_21 0.0545237000
_diffrn_orient_matrix_UB_22 0.0233415000
_diffrn_orient_matrix_UB_23 0.0270770000
_diffrn_orient_matrix_UB_31 -0.0162805000
_diffrn_orient_matrix_UB_32 0.0098909000
_diffrn_orient_matrix_UB_33 0.0413422000
_diffrn_radiation_monochromator mirror
_diffrn_radiation_probe x-ray
_diffrn_radiation_type 'Mo K\a'
_diffrn_radiation_wavelength 0.71073
_diffrn_reflns_av_R_equivalents 0.0706
_diffrn_reflns_av_unetI/netI 0.0436
_diffrn_reflns_Laue_measured_fraction_full 0.997
_diffrn_reflns_Laue_measured_fraction_max 0.963
_diffrn_reflns_limit_h_max 16
_diffrn_reflns_limit_h_min -15
_diffrn_reflns_limit_k_max 15
_diffrn_reflns_limit_k_min -15
_diffrn_reflns_limit_l_max 17
_diffrn_reflns_limit_l_min -18
_diffrn_reflns_number 47378
_diffrn_reflns_point_group_measured_fraction_full 0.997
_diffrn_reflns_point_group_measured_fraction_max 0.963
_diffrn_reflns_theta_full 25.242
_diffrn_reflns_theta_max 27.084
_diffrn_reflns_theta_min 1.743
_diffrn_source 'micro-focus sealed X-ray tube'
_diffrn_source_type 'Rigaku (Mo) X-ray Source'
_exptl_absorpt_coefficient_mu 0.193
_exptl_absorpt_correction_T_max 1.00000
_exptl_absorpt_correction_T_min 0.47670
_exptl_absorpt_correction_type multi-scan
_exptl_absorpt_process_details
;
CrysAlisPro 1.171.41.123a (Rigaku Oxford Diffraction, 2022)
Empirical absorption correction using spherical harmonics,
implemented in SCALE3 ABSPACK scaling algorithm.
;
_exptl_crystal_colour yellow
_exptl_crystal_colour_primary yellow
_exptl_crystal_density_diffrn 1.389
_exptl_crystal_description block
_exptl_crystal_F_000 896
_exptl_crystal_size_max 0.5
_exptl_crystal_size_mid 0.5
_exptl_crystal_size_min 0.4
_refine_diff_density_max 0.462
_refine_diff_density_min -0.368
_refine_diff_density_rms 0.070
_refine_ls_extinction_coef 0.0028(9)
_refine_ls_extinction_expression Fc^*^=kFc[1+0.001xFc^2^\l^3^/sin(2\q)]^-1/4^
_refine_ls_extinction_method 'SHELXL-2018/3 (Sheldrick 2018)'
_refine_ls_goodness_of_fit_ref 1.129
_refine_ls_hydrogen_treatment constr
_refine_ls_matrix_type full
_refine_ls_number_parameters 282
_refine_ls_number_reflns 4372
_refine_ls_number_restraints 0
_refine_ls_restrained_S_all 1.129
_refine_ls_R_factor_all 0.0880
_refine_ls_R_factor_gt 0.0704
_refine_ls_shift/su_max 0.000
_refine_ls_shift/su_mean 0.000
_refine_ls_structure_factor_coef Fsqd
_refine_ls_weighting_details 'w=1/[\s^2^(Fo^2^)+(0.0433P)^2^+4.2967P] where P=(Fo^2^+2Fc^2^)/3'
_refine_ls_weighting_scheme calc
_refine_ls_wR_factor_gt 0.1559
_refine_ls_wR_factor_ref 0.1625
_reflns_Friedel_coverage 0.000
_reflns_number_gt 3616
_reflns_number_total 4372
_reflns_threshold_expression 'I > 2\s(I)'
_cod_data_source_file d5ob00198f2.cif
_cod_data_source_block k11212-myc-e(lys0905)_auto
_cod_depositor_comments 'Adding full bibliography for 1574120--1574127.cif.'
_cod_database_code 1574124
_shelx_shelxl_version_number 2018/3
_shelx_space_group_comment
;
The symmetry employed for this shelxl refinement is uniquely defined
by the following loop, which should always be used as a source of
symmetry information in preference to the above space-group names.
They are only intended as comments.
;
_shelx_estimated_absorpt_t_max 0.927
_shelx_estimated_absorpt_t_min 0.910
_olex2_refinement_description
;
1. Fixed Uiso
 At 1.2 times of:
  All C(H) groups
 At 1.5 times of:
  All C(H,H,H) groups
2.a Aromatic/amide H refined with riding coordinates:
 C10(H10), C15(H15), C17(H17), C6(H6), C12(H12), C21(H21), C7(H7), C14(H14),
 C13(H13), C4(H4), C22(H22), C3(H3), C25(H25), C23(H23), C24(H24)
2.b Idealised Me refined as rotating group:
 C1(H1A,H1B,H1C)
;
_olex2_submission_special_instructions 'No special instructions were received'
_oxdiff_exptl_absorpt_empirical_details
;
Empirical correction (ABSPACK) includes:
- Absorption correction using spherical harmonics
- Frame scaling
;
_oxdiff_exptl_absorpt_empirical_full_max 2.279
_oxdiff_exptl_absorpt_empirical_full_min 0.603

loop_
_space_group_symop_operation_xyz
'x, y, z'
'-x, y+1/2, -z+1/2'
'-x, -y, -z'
'x, -y-1/2, z-1/2'

loop_
_atom_site_label
_atom_site_type_symbol
_atom_site_fract_x
_atom_site_fract_y
_atom_site_fract_z
_atom_site_U_iso_or_equiv
_atom_site_adp_type
_atom_site_occupancy
_atom_site_site_symmetry_order
_atom_site_calc_flag
_atom_site_refinement_flags_posn
_atom_site_refinement_flags_adp
_atom_site_refinement_flags_occupancy
_atom_site_disorder_assembly
_atom_site_disorder_group
S1 S 0.41759(6) 0.73911(6) 0.24154(5) 0.0221(2) Uani 1 1 d . . . . .
O5 O 0.52570(18) 0.79381(17) 0.28307(16) 0.0268(5) Uani 1 1 d . . . . .
O4 O 0.3384(2) 0.77333(18) 0.14372(16) 0.0306(5) Uani 1 1 d . . . . .
O2 O 0.4529(2) 0.5664(2) 0.08108(18) 0.0409(6) Uani 1 1 d . . . . .
O3 O 0.1516(2) 0.7176(2) 0.2870(2) 0.0501(7) Uani 1 1 d . . . . .
O1 O -0.0072(3) 0.3038(3) -0.0182(2) 0.0616(9) Uani 1 1 d . . . . .
C11 C 0.5592(3) 0.5820(2) 0.4222(2) 0.0260(7) Uani 1 1 d . . . . .
C16 C 0.5173(3) 0.6644(2) 0.4681(2) 0.0255(7) Uani 1 1 d . . . . .
C8 C 0.3963(3) 0.5498(2) 0.1316(2) 0.0274(7) Uani 1 1 d . . . . .
C18 C 0.3483(3) 0.7456(2) 0.3265(2) 0.0256(6) Uani 1 1 d . . . . .
C9 C 0.4396(3) 0.5984(2) 0.2369(2) 0.0237(6) Uani 1 1 d . . . . .
C10 C 0.5018(3) 0.5428(2) 0.3191(2) 0.0274(7) Uani 1 1 d . . . . .
H10 H 0.509934 0.467135 0.309350 0.033 Uiso 1 1 calc R U . . .
C15 C 0.5813(3) 0.6910(3) 0.5690(2) 0.0316(7) Uani 1 1 d . . . . .
H15 H 0.553166 0.745096 0.601106 0.038 Uiso 1 1 calc R U . . .
C17 C 0.4045(3) 0.7147(2) 0.4221(2) 0.0272(7) Uani 1 1 d . . . . .
H17 H 0.365423 0.727374 0.466076 0.033 Uiso 1 1 calc R U . . .
C5 C 0.2907(3) 0.4858(2) 0.0969(2) 0.0280(7) Uani 1 1 d . . . . .
C6 C 0.2141(3) 0.4888(3) 0.1445(2) 0.0309(7) Uani 1 1 d . . . . .
H6 H 0.231490 0.531252 0.203742 0.037 Uiso 1 1 calc R U . . .
C12 C 0.6615(3) 0.5285(3) 0.4799(2) 0.0325(7) Uani 1 1 d . . . . .
H12 H 0.688578 0.470837 0.450698 0.039 Uiso 1 1 calc R U . . .
C20 C 0.1971(3) 0.8947(3) 0.2479(3) 0.0346(8) Uani 1 1 d . . . . .
C19 C 0.2239(3) 0.7826(3) 0.2865(3) 0.0319(7) Uani 1 1 d . . . . .
C21 C 0.2808(3) 0.9745(3) 0.2747(3) 0.0357(8) Uani 1 1 d . . . . .
H21 H 0.356404 0.956692 0.318788 0.043 Uiso 1 1 calc R U . . .
C7 C 0.1114(3) 0.4305(3) 0.1072(3) 0.0376(8) Uani 1 1 d . . . . .
H7 H 0.058308 0.434653 0.139516 0.045 Uiso 1 1 calc R U . . .
C14 C 0.6835(3) 0.6406(3) 0.6221(2) 0.0357(8) Uani 1 1 d . . . . .
H14 H 0.727161 0.662441 0.689191 0.043 Uiso 1 1 calc R U . . .
C13 C 0.7232(3) 0.5579(3) 0.5780(3) 0.0368(8) Uani 1 1 d . . . . .
H13 H 0.792819 0.521612 0.615338 0.044 Uiso 1 1 calc R U . . .
C4 C 0.2641(3) 0.4220(3) 0.0093(3) 0.0392(8) Uani 1 1 d . . . . .
H4 H 0.315374 0.419527 -0.024915 0.047 Uiso 1 1 calc R U . . .
C2 C 0.0882(3) 0.3667(3) 0.0226(3) 0.0432(9) Uani 1 1 d . . . . .
C22 C 0.2561(4) 1.0799(3) 0.2383(3) 0.0488(10) Uani 1 1 d . . . . .
H22 H 0.314275 1.134033 0.257767 0.059 Uiso 1 1 calc R U . . .
C3 C 0.1638(4) 0.3632(4) -0.0264(3) 0.0505(11) Uani 1 1 d . . . . .
H3 H 0.146245 0.319819 -0.085088 0.061 Uiso 1 1 calc R U . . .
C25 C 0.0859(4) 0.9213(4) 0.1831(4) 0.0630(13) Uani 1 1 d . . . . .
H25 H 0.026537 0.868442 0.165097 0.076 Uiso 1 1 calc R U . . .
C1 C -0.0860(3) 0.3003(4) 0.0320(4) 0.0615(13) Uani 1 1 d . . . . .
H1A H -0.151149 0.253736 -0.006030 0.092 Uiso 1 1 calc R U . . .
H1B H -0.113225 0.374147 0.036509 0.092 Uiso 1 1 calc R U . . .
H1C H -0.047372 0.270450 0.099703 0.092 Uiso 1 1 calc R U . . .
C23 C 0.1484(4) 1.1053(4) 0.1746(4) 0.0702(15) Uani 1 1 d . . . . .
H23 H 0.131200 1.177752 0.150092 0.084 Uiso 1 1 calc R U . . .
C24 C 0.0641(4) 1.0276(4) 0.1453(4) 0.0764(16) Uani 1 1 d . . . . .
H24 H -0.010118 1.046176 0.098798 0.092 Uiso 1 1 calc R U . . .

loop_
_atom_site_aniso_label
_atom_site_aniso_U_11
_atom_site_aniso_U_22
_atom_site_aniso_U_33
_atom_site_aniso_U_23
_atom_site_aniso_U_13
_atom_site_aniso_U_12
S1 0.0291(4) 0.0169(3) 0.0230(4) 0.0015(3) 0.0131(3) 0.0007(3)
O5 0.0326(12) 0.0211(10) 0.0293(11) 0.0008(9) 0.0147(10) -0.0027(9)
O4 0.0380(13) 0.0272(11) 0.0257(11) 0.0041(9) 0.0111(10) 0.0036(10)
O2 0.0560(16) 0.0415(14) 0.0362(14) -0.0088(11) 0.0300(13) -0.0104(12)
O3 0.0364(14) 0.0422(15) 0.076(2) 0.0080(14) 0.0257(14) -0.0034(12)
O1 0.0529(17) 0.071(2) 0.0508(18) 0.0064(15) 0.0080(14) -0.0194(16)
C11 0.0368(17) 0.0218(14) 0.0241(15) 0.0037(12) 0.0171(14) -0.0005(13)
C16 0.0364(17) 0.0224(15) 0.0228(15) 0.0051(12) 0.0171(14) -0.0002(13)
C8 0.0385(18) 0.0177(14) 0.0279(16) 0.0014(12) 0.0146(15) 0.0013(13)
C18 0.0333(16) 0.0189(14) 0.0291(16) 0.0011(13) 0.0168(13) 0.0013(13)
C9 0.0298(16) 0.0193(14) 0.0259(15) -0.0014(12) 0.0150(13) -0.0018(12)
C10 0.0400(18) 0.0172(14) 0.0303(17) -0.0002(12) 0.0192(15) 0.0012(13)
C15 0.047(2) 0.0284(16) 0.0240(16) 0.0030(13) 0.0190(15) 0.0047(15)
C17 0.0377(18) 0.0213(15) 0.0303(16) -0.0001(13) 0.0216(14) -0.0001(13)
C5 0.0355(17) 0.0227(15) 0.0235(15) 0.0037(12) 0.0085(14) 0.0012(13)
C6 0.0368(18) 0.0273(16) 0.0253(16) 0.0072(13) 0.0078(14) 0.0017(14)
C12 0.044(2) 0.0244(16) 0.0314(17) 0.0061(14) 0.0174(15) 0.0070(14)
C20 0.0319(18) 0.0376(19) 0.0351(18) 0.0026(15) 0.0136(15) 0.0102(15)
C19 0.0314(17) 0.0323(17) 0.0355(18) -0.0036(14) 0.0164(15) -0.0006(14)
C21 0.0388(19) 0.0309(18) 0.041(2) -0.0016(15) 0.0192(16) 0.0078(15)
C7 0.0331(18) 0.041(2) 0.0345(19) 0.0135(16) 0.0082(15) 0.0010(15)
C14 0.045(2) 0.0363(19) 0.0233(16) 0.0024(14) 0.0101(15) 0.0002(16)
C13 0.039(2) 0.0367(19) 0.0330(18) 0.0108(15) 0.0119(16) 0.0110(16)
C4 0.050(2) 0.0354(19) 0.0325(19) -0.0020(15) 0.0158(17) -0.0034(17)
C2 0.041(2) 0.043(2) 0.0337(19) 0.0083(16) 0.0011(17) -0.0085(17)
C22 0.051(2) 0.034(2) 0.066(3) 0.0042(19) 0.027(2) 0.0087(18)
C3 0.062(3) 0.051(2) 0.032(2) -0.0096(18) 0.0102(19) -0.017(2)
C25 0.040(2) 0.058(3) 0.083(3) 0.014(3) 0.014(2) 0.004(2)
C1 0.033(2) 0.073(3) 0.067(3) 0.021(2) 0.006(2) -0.008(2)
C23 0.059(3) 0.046(3) 0.099(4) 0.025(3) 0.022(3) 0.010(2)
C24 0.047(3) 0.068(3) 0.093(4) 0.030(3) 0.002(3) 0.024(2)

loop_
_atom_type_symbol
_atom_type_description
_atom_type_scat_dispersion_real
_atom_type_scat_dispersion_imag
_atom_type_scat_source
C C 0.0033 0.0016 'International Tables Vol C Tables 4.2.6.8 and 6.1.1.4'
H H 0.0000 0.0000 'International Tables Vol C Tables 4.2.6.8 and 6.1.1.4'
O O 0.0106 0.0060 'International Tables Vol C Tables 4.2.6.8 and 6.1.1.4'
S S 0.1246 0.1234 'International Tables Vol C Tables 4.2.6.8 and 6.1.1.4'

loop_
_geom_angle_atom_site_label_1
_geom_angle_atom_site_label_2
_geom_angle_atom_site_label_3
_geom_angle
_geom_angle_site_symmetry_1
_geom_angle_site_symmetry_3
_geom_angle_publ_flag
O5 S1 O4 117.94(13) . . ?
O5 S1 C18 109.63(14) . . ?
O5 S1 C9 109.71(14) . . ?
O4 S1 C18 108.74(14) . . ?
O4 S1 C9 108.06(14) . . ?
C9 S1 C18 101.49(14) . . ?
C2 O1 C1 118.0(4) . . ?
C16 C11 C10 125.3(3) . . ?
C12 C11 C16 118.7(3) . . ?
C12 C11 C10 116.0(3) . . ?
C11 C16 C17 124.3(3) . . ?
C15 C16 C11 118.5(3) . . ?
C15 C16 C17 116.7(3) . . ?
O2 C8 C9 117.2(3) . . ?
O2 C8 C5 123.6(3) . . ?
C5 C8 C9 119.2(3) . . ?
C17 C18 S1 119.5(2) . . ?
C17 C18 C19 122.8(3) . . ?
C19 C18 S1 117.7(2) . . ?
C8 C9 S1 114.9(2) . . ?
C10 C9 S1 121.2(2) . . ?
C10 C9 C8 123.4(3) . . ?
C11 C10 H10 115.5 . . ?
C9 C10 C11 129.1(3) . . ?
C9 C10 H10 115.5 . . ?
C16 C15 H15 119.3 . . ?
C14 C15 C16 121.4(3) . . ?
C14 C15 H15 119.3 . . ?
C16 C17 H17 115.5 . . ?
C18 C17 C16 129.1(3) . . ?
C18 C17 H17 115.5 . . ?
C6 C5 C8 122.4(3) . . ?
C6 C5 C4 118.8(3) . . ?
C4 C5 C8 118.8(3) . . ?
C5 C6 H6 119.4 . . ?
C5 C6 C7 121.2(3) . . ?
C7 C6 H6 119.4 . . ?
C11 C12 H12 119.3 . . ?
C13 C12 C11 121.4(3) . . ?
C13 C12 H12 119.3 . . ?
C21 C20 C19 120.8(3) . . ?
C21 C20 C25 119.3(4) . . ?
C25 C20 C19 119.9(4) . . ?
O3 C19 C18 118.2(3) . . ?
O3 C19 C20 123.3(3) . . ?
C20 C19 C18 118.5(3) . . ?
C20 C21 H21 119.5 . . ?
C20 C21 C22 121.1(4) . . ?
C22 C21 H21 119.5 . . ?
C6 C7 H7 120.5 . . ?
C2 C7 C6 119.0(4) . . ?
C2 C7 H7 120.5 . . ?
C15 C14 H14 120.0 . . ?
C15 C14 C13 120.0(3) . . ?
C13 C14 H14 120.0 . . ?
C12 C13 C14 119.9(3) . . ?
C12 C13 H13 120.0 . . ?
C14 C13 H13 120.0 . . ?
C5 C4 H4 120.1 . . ?
C3 C4 C5 119.9(4) . . ?
C3 C4 H4 120.1 . . ?
O1 C2 C7 123.9(4) . . ?
O1 C2 C3 115.5(4) . . ?
C7 C2 C3 120.6(3) . . ?
C21 C22 H22 120.2 . . ?
C23 C22 C21 119.6(4) . . ?
C23 C22 H22 120.2 . . ?
C4 C3 C2 120.5(4) . . ?
C4 C3 H3 119.7 . . ?
C2 C3 H3 119.7 . . ?
C20 C25 H25 120.8 . . ?
C24 C25 C20 118.5(4) . . ?
C24 C25 H25 120.8 . . ?
O1 C1 H1A 109.5 . . ?
O1 C1 H1B 109.5 . . ?
O1 C1 H1C 109.5 . . ?
H1A C1 H1B 109.5 . . ?
H1A C1 H1C 109.5 . . ?
H1B C1 H1C 109.5 . . ?
C22 C23 H23 119.7 . . ?
C22 C23 C24 120.7(4) . . ?
C24 C23 H23 119.7 . . ?
C25 C24 H24 119.6 . . ?
C23 C24 C25 120.9(4) . . ?
C23 C24 H24 119.6 . . ?

loop_
_geom_bond_atom_site_label_1
_geom_bond_atom_site_label_2
_geom_bond_distance
_geom_bond_site_symmetry_2
_geom_bond_publ_flag
S1 O5 1.432(2) . ?
S1 O4 1.445(2) . ?
S1 C18 1.752(3) . ?
S1 C9 1.752(3) . ?
O2 C8 1.214(4) . ?
O3 C19 1.214(4) . ?
O1 C2 1.362(5) . ?
O1 C1 1.432(6) . ?
C11 C16 1.414(4) . ?
C11 C10 1.463(4) . ?
C11 C12 1.405(4) . ?
C16 C15 1.406(4) . ?
C16 C17 1.461(4) . ?
C8 C9 1.523(4) . ?
C8 C5 1.461(4) . ?
C18 C17 1.340(4) . ?
C18 C19 1.522(4) . ?
C9 C10 1.332(4) . ?
C10 H10 0.9500 . ?
C15 H15 0.9500 . ?
C15 C14 1.373(5) . ?
C17 H17 0.9500 . ?
C5 C6 1.381(5) . ?
C5 C4 1.410(5) . ?
C6 H6 0.9500 . ?
C6 C7 1.397(5) . ?
C12 H12 0.9500 . ?
C12 C13 1.375(5) . ?
C20 C19 1.473(5) . ?
C20 C21 1.382(5) . ?
C20 C25 1.398(5) . ?
C21 H21 0.9500 . ?
C21 C22 1.384(5) . ?
C7 H7 0.9500 . ?
C7 C2 1.381(5) . ?
C14 H14 0.9500 . ?
C14 C13 1.386(5) . ?
C13 H13 0.9500 . ?
C4 H4 0.9500 . ?
C4 C3 1.377(5) . ?
C2 C3 1.383(6) . ?
C22 H22 0.9500 . ?
C22 C23 1.357(6) . ?
C3 H3 0.9500 . ?
C25 H25 0.9500 . ?
C25 C24 1.398(7) . ?
C1 H1A 0.9800 . ?
C1 H1B 0.9800 . ?
C1 H1C 0.9800 . ?
C23 H23 0.9500 . ?
C23 C24 1.370(7) . ?
C24 H24 0.9500 . ?

loop_
_geom_torsion_atom_site_label_1
_geom_torsion_atom_site_label_2
_geom_torsion_atom_site_label_3
_geom_torsion_atom_site_label_4
_geom_torsion
_geom_torsion_site_symmetry_1
_geom_torsion_site_symmetry_2
_geom_torsion_site_symmetry_3
_geom_torsion_site_symmetry_4
_geom_torsion_publ_flag
S1 C18 C17 C16 -6.4(5) . . . . ?
S1 C18 C19 O3 114.9(3) . . . . ?
S1 C18 C19 C20 -64.2(4) . . . . ?
S1 C9 C10 C11 0.8(5) . . . . ?
O5 S1 C18 C17 -51.4(3) . . . . ?
O5 S1 C18 C19 130.8(2) . . . . ?
O5 S1 C9 C8 -116.6(2) . . . . ?
O5 S1 C9 C10 55.7(3) . . . . ?
O4 S1 C18 C17 178.3(2) . . . . ?
O4 S1 C18 C19 0.5(3) . . . . ?
O4 S1 C9 C8 13.2(3) . . . . ?
O4 S1 C9 C10 -174.5(3) . . . . ?
O2 C8 C9 S1 75.8(3) . . . . ?
O2 C8 C9 C10 -96.3(4) . . . . ?
O2 C8 C5 C6 -164.4(3) . . . . ?
O2 C8 C5 C4 13.1(5) . . . . ?
O1 C2 C3 C4 -178.8(4) . . . . ?
C11 C16 C15 C14 1.4(5) . . . . ?
C11 C16 C17 C18 -40.8(5) . . . . ?
C11 C12 C13 C14 1.2(5) . . . . ?
C16 C11 C10 C9 35.7(5) . . . . ?
C16 C11 C12 C13 -2.8(5) . . . . ?
C16 C15 C14 C13 -3.1(5) . . . . ?
C8 C9 C10 C11 172.4(3) . . . . ?
C8 C5 C6 C7 177.2(3) . . . . ?
C8 C5 C4 C3 -178.3(3) . . . . ?
C18 S1 C9 C8 127.5(2) . . . . ?
C18 S1 C9 C10 -60.2(3) . . . . ?
C9 S1 C18 C17 64.5(3) . . . . ?
C9 S1 C18 C19 -113.2(2) . . . . ?
C9 C8 C5 C6 15.9(4) . . . . ?
C9 C8 C5 C4 -166.5(3) . . . . ?
C10 C11 C16 C15 178.3(3) . . . . ?
C10 C11 C16 C17 6.5(5) . . . . ?
C10 C11 C12 C13 -179.9(3) . . . . ?
C15 C16 C17 C18 147.2(3) . . . . ?
C15 C14 C13 C12 1.8(5) . . . . ?
C17 C16 C15 C14 173.9(3) . . . . ?
C17 C18 C19 O3 -62.8(5) . . . . ?
C17 C18 C19 C20 118.2(4) . . . . ?
C5 C8 C9 S1 -104.5(3) . . . . ?
C5 C8 C9 C10 83.3(4) . . . . ?
C5 C6 C7 C2 1.7(5) . . . . ?
C5 C4 C3 C2 0.4(6) . . . . ?
C6 C5 C4 C3 -0.7(5) . . . . ?
C6 C7 C2 O1 177.8(3) . . . . ?
C6 C7 C2 C3 -2.0(5) . . . . ?
C12 C11 C16 C15 1.5(4) . . . . ?
C12 C11 C16 C17 -170.4(3) . . . . ?
C12 C11 C10 C9 -147.4(3) . . . . ?
C20 C21 C22 C23 -0.5(6) . . . . ?
C20 C25 C24 C23 -2.9(9) . . . . ?
C19 C18 C17 C16 171.2(3) . . . . ?
C19 C20 C21 C22 179.8(3) . . . . ?
C19 C20 C25 C24 -178.1(4) . . . . ?
C21 C20 C19 O3 160.9(4) . . . . ?
C21 C20 C19 C18 -20.1(5) . . . . ?
C21 C20 C25 C24 1.8(7) . . . . ?
C21 C22 C23 C24 -0.6(8) . . . . ?
C7 C2 C3 C4 1.0(6) . . . . ?
C4 C5 C6 C7 -0.3(5) . . . . ?
C22 C23 C24 C25 2.3(9) . . . . ?
C25 C20 C19 O3 -19.2(6) . . . . ?
C25 C20 C19 C18 159.8(4) . . . . ?
C25 C20 C21 C22 -0.1(6) . . . . ?
C1 O1 C2 C7 -2.6(6) . . . . ?
C1 O1 C2 C3 177.1(4) . . . . ?
